data_4034267
loop_
_publ_author_name
'Lemouzy, S\'ebastien'
'Membrat, Romain'
'Olivieri, Enzo'
'Jean, Marion'
'Albalat, Muriel'
'Nuel, Didier'
'Giordano, Laurent'
'H\'erault, Damien'
'Buono, G\'erard'

_publ_section_title
;
 Umpolung Reactivity of in Situ Generated Phosphido-Boranes: An Entry to
 P-Stereogenic Aminophosphine-Boranes.
;
_journal_issue 7
_journal_name_full 'The Journal of organic chemistry'
_journal_page_first 4551
_journal_page_last 4557
_journal_paper_doi 10.1021/acs.joc.9b00333
_journal_volume 84
_journal_year 2019
_chemical_absolute_configuration ad
_chemical_formula_moiety 'C17 H25 B N P'
_chemical_formula_sum 'C17 H25 B N P'
_chemical_formula_weight 285.16
_space_group_crystal_system orthorhombic
_space_group_IT_number 19
_space_group_name_Hall 'P 2ac 2ab'
_space_group_name_H-M_alt 'P 21 21 21'
_atom_sites_solution_hydrogens mixed
_atom_sites_solution_primary dual
_audit_creation_date 2018-03-27
_audit_creation_method
;
Olex2 1.2
(compiled 2017.08.10 svn.r3461 for OlexSys, GUI svn.r5381)
;
_cell_angle_alpha 90
_cell_angle_beta 90
_cell_angle_gamma 90
_cell_formula_units_Z 4
_cell_length_a 8.05511(5)
_cell_length_b 11.64625(8)
_cell_length_c 18.10204(10)
_cell_measurement_reflns_used 19679
_cell_measurement_temperature 293
_cell_measurement_theta_max 70.8560
_cell_measurement_theta_min 4.4600
_cell_volume 1698.185(18)
_computing_cell_refinement 'CrysAlisPro 1.171.39.44a (Rigaku OD, 2018)'
_computing_data_collection 'CrysAlisPro 1.171.39.44a (Rigaku OD, 2018)'
_computing_data_reduction 'CrysAlisPro 1.171.39.44a (Rigaku OD, 2018)'
_computing_molecular_graphics 'Olex2 (Dolomanov et al., 2009)'
_computing_publication_material 'Olex2 (Dolomanov et al., 2009)'
_computing_structure_refinement 'ShelXL (Sheldrick, 2015)'
_computing_structure_solution 'ShelXT (Sheldrick, 2015)'
_diffrn_ambient_temperature 293
_diffrn_detector 'CCD plate'
_diffrn_detector_area_resol_mean 5.3048
_diffrn_detector_type AtlasS2
_diffrn_measured_fraction_theta_full 1.000
_diffrn_measured_fraction_theta_max 0.993
_diffrn_measurement_details
;
List of Runs (angles in degrees, time in seconds):

  # Type    Start    End  Width  t~exp~   \w     \q     \k     \f   Frames
--------------------------------------------------------------------------
  1  \w     17.00 115.00   1.00    1.00    --   41.07  38.00 120.00   98
  2  \w     51.00 124.00   1.00    1.00    --   41.07-171.00-117.00   73
  3  \w      1.00  82.00   1.00    1.00    --   41.07 -99.00 150.00   81
  4  \w     76.00 174.00   1.00    1.00    --  101.41  45.00  30.00   98
  5  \w     69.00 178.00   1.00    1.00    --  101.41  77.00 150.00  109
  6  \w     94.00 175.00   1.00    1.00    --  101.41 125.00-180.00   81
  7  \w     94.00 175.00   1.00    1.00    --  101.41 125.00 120.00   81
  8  \w     69.00 178.00   1.00    1.00    --  101.41  77.00-180.00  109
  9  \w   -113.00 -13.00   1.00    1.00    --  -41.07 -57.00 -90.00  100
 10  \w   -117.00  -8.00   1.00    1.00    --  -41.07 -77.00-180.00  109
 11  \w     69.00 178.00   1.00    1.00    --  101.41  77.00 -60.00  109
 12  \w     69.00 178.00   1.00    1.00    --  101.41  77.00-120.00  109
 13  \w     28.00 121.00   1.00    1.00    --  101.41-125.00 -90.00   93
 14  \w     94.00 175.00   1.00    1.00    --  101.41 125.00  60.00   81
 15  \w   -117.00  -8.00   1.00    1.00    --  -41.07 -77.00  30.00  109
 16  \w     15.00  91.00   1.00    1.00    --   41.07-115.00  24.00   76
 17  \w     72.00 174.00   1.00    1.00    --  101.41  61.00  90.00  102
 18  \w     94.00 175.00   1.00    1.00    --  101.41 125.00 -90.00   81
 19  \w     69.00 178.00   1.00    1.00    --  101.41  77.00  30.00  109
 20  \w     69.00 178.00   1.00    1.00    --  101.41  77.00 -30.00  109
 21  \w   -117.00  -8.00   1.00    1.00    --  -41.07 -77.00  90.00  109
 22  \w   -117.00  -8.00   1.00    1.00    --  -41.07 -77.00 -90.00  109
 23  \w     72.00 174.00   1.00    1.00    --  101.41  61.00 120.00  102
 24  \w     69.00 178.00   1.00    1.00    --  101.41  77.00-150.00  109
;
_diffrn_measurement_device 'four-circle diffractometer'
_diffrn_measurement_device_type 'SuperNova, Dual, Cu at home/near, AtlasS2'
_diffrn_measurement_method '\w scans'
_diffrn_orient_matrix_type 'CrysAlisPro convention (1999,Acta A55,543-557)'
_diffrn_orient_matrix_UB_11 -0.0661050000
_diffrn_orient_matrix_UB_12 0.0379455000
_diffrn_orient_matrix_UB_13 -0.0760281000
_diffrn_orient_matrix_UB_21 -0.1766167000
_diffrn_orient_matrix_UB_22 0.0086135000
_diffrn_orient_matrix_UB_23 0.0321625000
_diffrn_orient_matrix_UB_31 0.0319296000
_diffrn_orient_matrix_UB_32 0.1264337000
_diffrn_orient_matrix_UB_33 0.0206480000
_diffrn_radiation_monochromator mirror
_diffrn_radiation_probe x-ray
_diffrn_radiation_type CuK\a
_diffrn_radiation_wavelength 1.54184
_diffrn_reflns_av_R_equivalents 0.0296
_diffrn_reflns_av_unetI/netI 0.0137
_diffrn_reflns_Laue_measured_fraction_full 1.000
_diffrn_reflns_Laue_measured_fraction_max 0.993
_diffrn_reflns_limit_h_max 9
_diffrn_reflns_limit_h_min -9
_diffrn_reflns_limit_k_max 14
_diffrn_reflns_limit_k_min -13
_diffrn_reflns_limit_l_max 22
_diffrn_reflns_limit_l_min -22
_diffrn_reflns_number 24726
_diffrn_reflns_point_group_measured_fraction_full 1.000
_diffrn_reflns_point_group_measured_fraction_max 0.989
_diffrn_reflns_theta_full 67.684
_diffrn_reflns_theta_max 70.962
_diffrn_reflns_theta_min 4.514
_diffrn_source 'micro-focus sealed X-ray tube'
_diffrn_source_type 'SuperNova (Cu) X-ray Source'
_exptl_absorpt_coefficient_mu 1.328
_exptl_absorpt_correction_T_max 1.00000
_exptl_absorpt_correction_T_min 0.45079
_exptl_absorpt_correction_type multi-scan
_exptl_absorpt_process_details
;
CrysAlisPro 1.171.39.44a (Rigaku Oxford Diffraction, 2018)
Empirical absorption correction using spherical harmonics,
 implemented in SCALE3 ABSPACK scaling algorithm.
;
_exptl_crystal_colour colourless
_exptl_crystal_colour_primary colourless
_exptl_crystal_density_diffrn 1.115
_exptl_crystal_description prism
_exptl_crystal_F_000 616
_exptl_crystal_size_max 0.4
_exptl_crystal_size_mid 0.22
_exptl_crystal_size_min 0.14
_refine_diff_density_max 0.233
_refine_diff_density_min -0.383
_refine_diff_density_rms 0.104
_refine_ls_abs_structure_details
;
 Flack x determined using 1342 quotients [(I+)-(I-)]/[(I+)+(I-)]
 (Parsons, Flack and Wagner, Acta Cryst. B69 (2013) 249-259).
;
_refine_ls_abs_structure_Flack 0.002(4)
_refine_ls_extinction_method none
_refine_ls_goodness_of_fit_ref 1.102
_refine_ls_hydrogen_treatment constr
_refine_ls_matrix_type full
_refine_ls_number_parameters 185
_refine_ls_number_reflns 3246
_refine_ls_number_restraints 0
_refine_ls_restrained_S_all 1.102
_refine_ls_R_factor_all 0.0352
_refine_ls_R_factor_gt 0.0349
_refine_ls_shift/su_max 0.000
_refine_ls_shift/su_mean 0.000
_refine_ls_structure_factor_coef Fsqd
_refine_ls_weighting_details 'w=1/[\s^2^(Fo^2^)+(0.0687P)^2^+0.0883P] where P=(Fo^2^+2Fc^2^)/3'
_refine_ls_weighting_scheme calc
_refine_ls_wR_factor_gt 0.0916
_refine_ls_wR_factor_ref 0.0919
_reflns_Friedel_coverage 0.723
_reflns_Friedel_fraction_full 0.999
_reflns_Friedel_fraction_max 0.983
_reflns_number_gt 3208
_reflns_number_total 3246
_reflns_threshold_expression 'I > 2\s(I)'
_cod_data_source_file jo9b00333_si_002.cif
_cod_data_source_block eo015
_cod_original_cell_volume 1698.186(17)
_cod_database_code 4034267
_shelx_shelxl_version_number 2016/4
_shelx_space_group_comment
;
The symmetry employed for this shelxl refinement is uniquely defined
by the following loop, which should always be used as a source of
symmetry information in preference to the above space-group names.
They are only intended as comments.
;
_shelx_estimated_absorpt_t_max 0.836
_shelx_estimated_absorpt_t_min 0.619
_reflns_odcompleteness_completeness 99.94
_reflns_odcompleteness_iscentric 1
_reflns_odcompleteness_theta 64.99
_olex2_refinement_description
;
1. Fixed Uiso
 At 1.2 times of:
  All C(H) groups, All C(H,H) groups, All N(H) groups
 At 1.5 times of:
  All B(H,H,H) groups, All C(H,H,H) groups
2.a Riding coordinates:
 N1(H1)
2.b Secondary CH2 refined with riding coordinates:
 C1(H1A,H1B)
2.c Aromatic/amide H refined with riding coordinates:
 C3(H3), C4(H4), C5(H5), C6(H6), C7(H7), C9(H9), C10(H10), C11(H11), C12(H12),
 C13(H13)
2.d Idealised Me refined as rotating group:
 C15(H15A,H15B,H15C), C16(H16A,H16B,H16C), C17(H17A,H17B,H17C), B1(H1C,H1D,H1E)
;
_olex2_submission_special_instructions 'No special instructions were received'
_oxdiff_exptl_absorpt_empirical_details
;
Empirical correction (ABSPACK) includes:
- Absorption correction using spherical harmonics
- Frame scaling
;
_oxdiff_exptl_absorpt_empirical_full_max 1.473
_oxdiff_exptl_absorpt_empirical_full_min 0.550

loop_
_space_group_symop_operation_xyz
'x, y, z'
'-x+1/2, -y, z+1/2'
'-x, y+1/2, -z+1/2'
'x+1/2, -y+1/2, -z'

loop_
_atom_site_label
_atom_site_type_symbol
_atom_site_fract_x
_atom_site_fract_y
_atom_site_fract_z
_atom_site_U_iso_or_equiv
_atom_site_adp_type
_atom_site_occupancy
_atom_site_site_symmetry_order
_atom_site_calc_flag
_atom_site_refinement_flags_posn
P1 P 0.33151(5) 0.57178(3) 0.21859(2) 0.03235(15) Uani 1 1 d .
N1 N 0.4704(2) 0.63885(16) 0.27000(10) 0.0467(4) Uani 1 1 d .
H1 H 0.512207 0.694687 0.245105 0.056 Uiso 1 1 d R
C1 C 0.6019(3) 0.5819(3) 0.31125(13) 0.0603(7) Uani 1 1 d .
H1A H 0.708079 0.608547 0.292667 0.072 Uiso 1 1 calc R
H1B H 0.595408 0.500021 0.301730 0.072 Uiso 1 1 calc R
C2 C 0.5974(2) 0.60073(19) 0.39372(11) 0.0410(4) Uani 1 1 d .
C3 C 0.6841(3) 0.5255(2) 0.43863(14) 0.0582(6) Uani 1 1 d .
H3 H 0.739986 0.463784 0.417570 0.070 Uiso 1 1 calc R
C4 C 0.6887(4) 0.5408(2) 0.51427(14) 0.0690(7) Uani 1 1 d .
H4 H 0.748167 0.489911 0.543727 0.083 Uiso 1 1 calc R
C5 C 0.6059(4) 0.6307(2) 0.54580(13) 0.0642(7) Uani 1 1 d .
H5 H 0.608862 0.640877 0.596737 0.077 Uiso 1 1 calc R
C6 C 0.5182(4) 0.7061(2) 0.50226(14) 0.0599(6) Uani 1 1 d .
H6 H 0.461339 0.766976 0.523831 0.072 Uiso 1 1 calc R
C7 C 0.5146(3) 0.6916(2) 0.42635(13) 0.0526(5) Uani 1 1 d .
H7 H 0.455961 0.743209 0.397106 0.063 Uiso 1 1 calc R
C8 C 0.3768(2) 0.59674(16) 0.12149(10) 0.0358(4) Uani 1 1 d .
C9 C 0.4672(3) 0.6908(2) 0.09730(12) 0.0496(5) Uani 1 1 d .
H9 H 0.514585 0.740439 0.131562 0.060 Uiso 1 1 calc R
C10 C 0.4875(3) 0.7114(2) 0.02228(14) 0.0628(7) Uani 1 1 d .
H10 H 0.547708 0.774916 0.006476 0.075 Uiso 1 1 calc R
C11 C 0.4188(3) 0.6381(2) -0.02850(13) 0.0636(7) Uani 1 1 d .
H11 H 0.431507 0.652667 -0.078700 0.076 Uiso 1 1 calc R
C12 C 0.3316(4) 0.5437(2) -0.00575(13) 0.0618(6) Uani 1 1 d .
H12 H 0.286157 0.493986 -0.040493 0.074 Uiso 1 1 calc R
C13 C 0.3108(3) 0.5220(2) 0.06907(11) 0.0496(5) Uani 1 1 d .
H13 H 0.252442 0.457289 0.084282 0.060 Uiso 1 1 calc R
C14 C 0.1351(2) 0.65037(16) 0.23548(10) 0.0370(4) Uani 1 1 d .
C15 C 0.0812(3) 0.6256(2) 0.31514(12) 0.0500(5) Uani 1 1 d .
H15A H 0.054869 0.545553 0.320096 0.075 Uiso 1 1 calc GR
H15B H -0.014898 0.670771 0.326881 0.075 Uiso 1 1 calc GR
H15C H 0.169912 0.644873 0.348312 0.075 Uiso 1 1 calc GR
C16 C 0.0012(3) 0.6086(2) 0.18188(12) 0.0515(5) Uani 1 1 d .
H16A H 0.034146 0.625875 0.132138 0.077 Uiso 1 1 calc GR
H16B H -0.101736 0.646603 0.192685 0.077 Uiso 1 1 calc GR
H16C H -0.012801 0.527177 0.187195 0.077 Uiso 1 1 calc GR
C17 C 0.1613(3) 0.77948(17) 0.22559(13) 0.0538(5) Uani 1 1 d .
H17A H 0.245419 0.805486 0.259205 0.081 Uiso 1 1 calc GR
H17B H 0.059220 0.819141 0.235590 0.081 Uiso 1 1 calc GR
H17C H 0.195521 0.794886 0.175776 0.081 Uiso 1 1 calc GR
B1 B 0.3211(4) 0.41103(19) 0.24083(16) 0.0550(6) Uani 1 1 d .
H1C H 0.421326 0.374344 0.224559 0.082 Uiso 1 1 calc GR
H1D H 0.227738 0.377466 0.215890 0.082 Uiso 1 1 calc GR
H1E H 0.308873 0.400763 0.293167 0.082 Uiso 1 1 calc GR

loop_
_atom_site_aniso_label
_atom_site_aniso_U_11
_atom_site_aniso_U_22
_atom_site_aniso_U_33
_atom_site_aniso_U_23
_atom_site_aniso_U_13
_atom_site_aniso_U_12
P1 0.0380(2) 0.0275(2) 0.0316(2) 0.00042(16) -0.00079(17) -0.00047(16)
N1 0.0499(9) 0.0465(10) 0.0438(9) 0.0002(7) -0.0117(7) -0.0058(7)
C1 0.0432(10) 0.094(2) 0.0437(11) -0.0153(13) -0.0071(9) 0.0180(12)
C2 0.0360(9) 0.0462(11) 0.0409(10) -0.0038(8) -0.0032(7) -0.0030(7)
C3 0.0675(14) 0.0515(14) 0.0556(12) -0.0019(10) -0.0063(12) 0.0141(12)
C4 0.0917(19) 0.0627(16) 0.0526(13) 0.0131(12) -0.0120(13) 0.0089(15)
C5 0.0882(18) 0.0653(16) 0.0390(11) 0.0020(11) -0.0004(11) -0.0116(13)
C6 0.0778(16) 0.0534(14) 0.0484(12) -0.0109(10) 0.0015(11) 0.0048(13)
C7 0.0600(13) 0.0523(13) 0.0455(11) -0.0031(9) -0.0048(9) 0.0099(11)
C8 0.0373(8) 0.0347(10) 0.0356(8) -0.0033(7) 0.0046(7) 0.0002(7)
C9 0.0541(11) 0.0493(13) 0.0456(11) -0.0010(9) 0.0071(9) -0.0112(9)
C10 0.0687(15) 0.0632(16) 0.0563(13) 0.0129(12) 0.0197(12) -0.0092(13)
C11 0.0711(15) 0.0826(19) 0.0371(11) 0.0004(11) 0.0139(11) 0.0028(14)
C12 0.0727(15) 0.0735(16) 0.0392(10) -0.0173(10) 0.0069(11) -0.0036(13)
C13 0.0591(12) 0.0486(12) 0.0411(10) -0.0102(9) 0.0061(9) -0.0101(10)
C14 0.0389(9) 0.0404(10) 0.0319(8) 0.0004(7) 0.0024(7) 0.0020(8)
C15 0.0511(11) 0.0638(14) 0.0351(10) 0.0005(9) 0.0059(8) -0.0004(10)
C16 0.0414(10) 0.0715(15) 0.0416(10) -0.0040(10) -0.0033(9) 0.0012(10)
C17 0.0585(12) 0.0382(11) 0.0647(13) 0.0033(10) 0.0101(12) 0.0113(9)
B1 0.0722(16) 0.0276(11) 0.0651(15) 0.0069(10) 0.0036(13) 0.0027(11)

loop_
_atom_type_symbol
_atom_type_description
_atom_type_scat_dispersion_real
_atom_type_scat_dispersion_imag
_atom_type_scat_source
C C 0.0181 0.0091 'International Tables Vol C Tables 4.2.6.8 and 6.1.1.4'
H H 0.0000 0.0000 'International Tables Vol C Tables 4.2.6.8 and 6.1.1.4'
B B 0.0090 0.0039 'International Tables Vol C Tables 4.2.6.8 and 6.1.1.4'
N N 0.0311 0.0180 'International Tables Vol C Tables 4.2.6.8 and 6.1.1.4'
P P 0.2955 0.4335 'International Tables Vol C Tables 4.2.6.8 and 6.1.1.4'

loop_
_geom_angle_atom_site_label_1
_geom_angle_atom_site_label_2
_geom_angle_atom_site_label_3
_geom_angle
N1 P1 C8 109.44(9)
N1 P1 C14 104.59(9)
N1 P1 B1 111.92(11)
C8 P1 C14 104.59(8)
C8 P1 B1 111.58(11)
C14 P1 B1 114.23(11)
P1 N1 H1 109.1
C1 N1 P1 124.49(17)
C1 N1 H1 109.2
N1 C1 H1A 108.5
N1 C1 H1B 108.5
N1 C1 C2 115.06(19)
H1A C1 H1B 107.5
C2 C1 H1A 108.5
C2 C1 H1B 108.5
C3 C2 C1 118.5(2)
C7 C2 C1 123.0(2)
C7 C2 C3 118.5(2)
C2 C3 H3 119.5
C4 C3 C2 121.0(2)
C4 C3 H3 119.5
C3 C4 H4 120.0
C5 C4 C3 120.0(2)
C5 C4 H4 120.0
C4 C5 H5 120.0
C4 C5 C6 120.0(2)
C6 C5 H5 120.0
C5 C6 H6 120.0
C5 C6 C7 120.1(2)
C7 C6 H6 120.0
C2 C7 C6 120.5(2)
C2 C7 H7 119.8
C6 C7 H7 119.8
C9 C8 P1 122.49(15)
C9 C8 C13 118.62(19)
C13 C8 P1 118.80(15)
C8 C9 H9 119.8
C8 C9 C10 120.5(2)
C10 C9 H9 119.8
C9 C10 H10 120.0
C11 C10 C9 120.1(2)
C11 C10 H10 120.0
C10 C11 H11 119.8
C12 C11 C10 120.4(2)
C12 C11 H11 119.8
C11 C12 H12 119.9
C11 C12 C13 120.1(2)
C13 C12 H12 119.9
C8 C13 H13 119.8
C12 C13 C8 120.3(2)
C12 C13 H13 119.8
C15 C14 P1 107.69(14)
C16 C14 P1 109.89(13)
C16 C14 C15 109.68(16)
C17 C14 P1 110.43(13)
C17 C14 C15 109.53(17)
C17 C14 C16 109.60(18)
C14 C15 H15A 109.5
C14 C15 H15B 109.5
C14 C15 H15C 109.5
H15A C15 H15B 109.5
H15A C15 H15C 109.5
H15B C15 H15C 109.5
C14 C16 H16A 109.5
C14 C16 H16B 109.5
C14 C16 H16C 109.5
H16A C16 H16B 109.5
H16A C16 H16C 109.5
H16B C16 H16C 109.5
C14 C17 H17A 109.5
C14 C17 H17B 109.5
C14 C17 H17C 109.5
H17A C17 H17B 109.5
H17A C17 H17C 109.5
H17B C17 H17C 109.5
P1 B1 H1C 109.5
P1 B1 H1D 109.5
P1 B1 H1E 109.5
H1C B1 H1D 109.5
H1C B1 H1E 109.5
H1D B1 H1E 109.5

loop_
_geom_bond_atom_site_label_1
_geom_bond_atom_site_label_2
_geom_bond_distance
P1 N1 1.6517(17)
P1 C8 1.8187(19)
P1 C14 1.8529(19)
P1 B1 1.917(2)
N1 H1 0.8598
N1 C1 1.456(3)
C1 H1A 0.9700
C1 H1B 0.9700
C1 C2 1.510(3)
C2 C3 1.384(3)
C2 C7 1.383(3)
C3 H3 0.9300
C3 C4 1.381(4)
C4 H4 0.9300
C4 C5 1.366(4)
C5 H5 0.9300
C5 C6 1.375(4)
C6 H6 0.9300
C6 C7 1.385(3)
C7 H7 0.9300
C8 C9 1.386(3)
C8 C13 1.393(3)
C9 H9 0.9300
C9 C10 1.389(3)
C10 H10 0.9300
C10 C11 1.371(4)
C11 H11 0.9300
C11 C12 1.368(4)
C12 H12 0.9300
C12 C13 1.388(3)
C13 H13 0.9300
C14 C15 1.533(3)
C14 C16 1.530(3)
C14 C17 1.529(3)
C15 H15A 0.9600
C15 H15B 0.9600
C15 H15C 0.9600
C16 H16A 0.9600
C16 H16B 0.9600
C16 H16C 0.9600
C17 H17A 0.9600
C17 H17B 0.9600
C17 H17C 0.9600
B1 H1C 0.9600
B1 H1D 0.9600
B1 H1E 0.9600

loop_
_geom_torsion_atom_site_label_1
_geom_torsion_atom_site_label_2
_geom_torsion_atom_site_label_3
_geom_torsion_atom_site_label_4
_geom_torsion
P1 N1 C1 C2 -119.7(2)
P1 C8 C9 C10 -174.80(18)
P1 C8 C13 C12 174.77(19)
N1 P1 C8 C9 -23.4(2)
N1 P1 C8 C13 160.21(17)
N1 P1 C14 C15 -69.34(15)
N1 P1 C14 C16 171.24(14)
N1 P1 C14 C17 50.21(17)
N1 C1 C2 C3 161.4(2)
N1 C1 C2 C7 -20.5(4)
C1 C2 C3 C4 177.9(3)
C1 C2 C7 C6 -178.4(2)
C2 C3 C4 C5 0.5(5)
C3 C2 C7 C6 -0.2(4)
C3 C4 C5 C6 -0.1(5)
C4 C5 C6 C7 -0.4(4)
C5 C6 C7 C2 0.6(4)
C7 C2 C3 C4 -0.3(4)
C8 P1 N1 C1 -107.52(18)
C8 P1 C14 C15 175.63(13)
C8 P1 C14 C16 56.21(16)
C8 P1 C14 C17 -64.82(16)
C8 C9 C10 C11 -0.4(4)
C9 C8 C13 C12 -1.8(3)
C9 C10 C11 C12 -0.7(4)
C10 C11 C12 C13 0.6(4)
C11 C12 C13 C8 0.7(4)
C13 C8 C9 C10 1.6(3)
C14 P1 N1 C1 140.89(17)
C14 P1 C8 C9 88.23(18)
C14 P1 C8 C13 -88.20(18)
B1 P1 N1 C1 16.7(2)
B1 P1 C8 C9 -147.79(19)
B1 P1 C8 C13 35.8(2)
B1 P1 C14 C15 53.36(17)
B1 P1 C14 C16 -66.07(18)
B1 P1 C14 C17 172.91(16)
